data_7130629
loop_
_publ_author_name
'Xiong, Jin'
'Cai, Jinxiong'
'Lai, Qi'
'Yin, Ping'
'Pang, Siping'

_publ_section_title
;
 Asymmetric assembly of pyrazole and 1,2,3-triazole with a methylene
 bridge: regioisomerism and energetic properties
;
_journal_name_full 'Chemical Communications'
_journal_paper_doi 10.1039/D2CC02412H
_journal_year 2022
_chemical_formula_moiety 'C6 H6 N10 O6'
_chemical_formula_sum 'C6 H6 N10 O6'
_chemical_formula_weight 314.21
_space_group_crystal_system monoclinic
_space_group_IT_number 14
_space_group_name_Hall '-P 2yn'
_space_group_name_H-M_alt 'P 1 21/n 1'
_atom_sites_solution_hydrogens mixed
_atom_sites_solution_primary dual
_audit_creation_date 2022-06-09
_audit_creation_method
;
Olex2 1.2
(compiled 2018.05.29 svn.r3508 for OlexSys, GUI svn.r5506)
;
_audit_update_record
;
2022-06-09 deposited with the CCDC.	2022-08-25 downloaded from the CCDC.
;
_cell_angle_alpha 90
_cell_angle_beta 95.353(5)
_cell_angle_gamma 90
_cell_formula_units_Z 4
_cell_length_a 7.1538(11)
_cell_length_b 8.2580(14)
_cell_length_c 19.830(3)
_cell_measurement_reflns_used 2971
_cell_measurement_temperature 170
_cell_measurement_theta_max 26.352
_cell_measurement_theta_min 2.952
_cell_volume 1166.4(3)
_computing_cell_refinement 'SAINT V8.40A (?, 2016)'
_computing_data_reduction 'SAINT V8.40A (?, 2016)'
_computing_molecular_graphics 'Olex2 (Dolomanov et al., 2009)'
_computing_publication_material 'Olex2 (Dolomanov et al., 2009)'
_computing_structure_refinement 'ShelXL (Sheldrick, 2015)'
_computing_structure_solution 'ShelXT (Sheldrick, 2015)'
_diffrn_ambient_temperature 170
_diffrn_measured_fraction_theta_full 0.984
_diffrn_measured_fraction_theta_max 0.978
_diffrn_measurement_device_type 'Bruker D8 VENTURE'
_diffrn_measurement_method '\f and \w scans'
_diffrn_radiation_type MoK\a
_diffrn_radiation_wavelength 0.71073
_diffrn_reflns_av_R_equivalents 0.0427
_diffrn_reflns_av_unetI/netI 0.0448
_diffrn_reflns_Laue_measured_fraction_full 0.984
_diffrn_reflns_Laue_measured_fraction_max 0.978
_diffrn_reflns_limit_h_max 8
_diffrn_reflns_limit_h_min -8
_diffrn_reflns_limit_k_max 10
_diffrn_reflns_limit_k_min -9
_diffrn_reflns_limit_l_max 24
_diffrn_reflns_limit_l_min -24
_diffrn_reflns_number 8551
_diffrn_reflns_point_group_measured_fraction_full 0.984
_diffrn_reflns_point_group_measured_fraction_max 0.978
_diffrn_reflns_theta_full 25.242
_diffrn_reflns_theta_max 26.452
_diffrn_reflns_theta_min 2.063
_diffrn_standards_number 0
_exptl_absorpt_coefficient_mu 0.159
_exptl_absorpt_correction_T_max 0.7454
_exptl_absorpt_correction_T_min 0.5998
_exptl_absorpt_correction_type multi-scan
_exptl_absorpt_process_details
'SADABS-2016/2 (Bruker,2016/2) was used for absorption correction. wR2(int) was 0.0663 before and 0.0543 after correction. The Ratio of minimum to maximum transmission is 0.8047. The \l/2 correction factor is Not present.'
_exptl_crystal_colour colourless
_exptl_crystal_colour_primary colourless
_exptl_crystal_density_diffrn 1.789
_exptl_crystal_description block
_exptl_crystal_F_000 640
_exptl_crystal_size_max 0.08
_exptl_crystal_size_mid 0.05
_exptl_crystal_size_min 0.04
_refine_diff_density_max 0.557
_refine_diff_density_min -0.306
_refine_diff_density_rms 0.076
_refine_ls_extinction_method none
_refine_ls_goodness_of_fit_ref 1.107
_refine_ls_hydrogen_treatment mixed
_refine_ls_matrix_type full
_refine_ls_number_parameters 204
_refine_ls_number_reflns 2352
_refine_ls_number_restraints 2
_refine_ls_restrained_S_all 1.107
_refine_ls_R_factor_all 0.1026
_refine_ls_R_factor_gt 0.0715
_refine_ls_shift/su_max 0.000
_refine_ls_shift/su_mean 0.000
_refine_ls_structure_factor_coef Fsqd
_refine_ls_weighting_details 'w=1/[\s^2^(Fo^2^)+(0.0588P)^2^+2.6504P] where P=(Fo^2^+2Fc^2^)/3'
_refine_ls_weighting_scheme calc
_refine_ls_wR_factor_gt 0.1668
_refine_ls_wR_factor_ref 0.1830
_reflns_Friedel_coverage 0.000
_reflns_number_gt 1701
_reflns_number_total 2352
_reflns_threshold_expression 'I > 2\s(I)'
_cod_data_source_file d2cc02412h2.cif
_cod_data_source_block mo_2022430_0m
_cod_database_code 7130629
_shelx_shelxl_version_number 2018/3
_shelx_space_group_comment
;
The symmetry employed for this shelxl refinement is uniquely defined
by the following loop, which should always be used as a source of
symmetry information in preference to the above space-group names.
They are only intended as comments.
;
_shelx_estimated_absorpt_t_max 0.994
_shelx_estimated_absorpt_t_min 0.987
_olex2_refinement_description
;
1. Fixed Uiso
 At 1.2 times of:
  All C(H,H) groups, All N(H) groups, All N(H,H) groups
2. Restrained distances
 N9-H9B = N9-H9A
 0.87 with sigma of 0.02
3.a Rotating group:
 N9(H9A)
3.b Secondary CH2 refined with riding coordinates:
 C3(H3A,H3B)
3.c X=CH2 refined with riding coordinates:
 N2(H2A,H2B)
;
_olex2_submission_special_instructions 'No special instructions were received'

loop_
_space_group_symop_operation_xyz
'x, y, z'
'-x+1/2, y+1/2, -z+1/2'
'-x, -y, -z'
'x-1/2, -y-1/2, z-1/2'

loop_
_atom_site_label
_atom_site_type_symbol
_atom_site_fract_x
_atom_site_fract_y
_atom_site_fract_z
_atom_site_U_iso_or_equiv
_atom_site_adp_type
_atom_site_occupancy
_atom_site_site_symmetry_order
_atom_site_calc_flag
_atom_site_refinement_flags_posn
_atom_site_refinement_flags_adp
_atom_site_refinement_flags_occupancy
_atom_site_disorder_assembly
_atom_site_disorder_group
N6 N -0.0161(4) 0.3597(4) 0.20212(15) 0.0295(7) Uani 1 1 d . . . . .
N7 N -0.1389(4) 0.4547(4) 0.16662(15) 0.0318(7) Uani 1 1 d . . . . .
C5 C 0.1495(5) 0.4813(5) 0.12571(18) 0.0294(8) Uani 1 1 d . . . . .
C6 C -0.0422(5) 0.5248(5) 0.12070(18) 0.0323(9) Uani 1 1 d . . . . .
C4 C 0.1603(5) 0.3723(5) 0.17951(18) 0.0281(8) Uani 1 1 d . . . . .
O6 O 0.4727(4) 0.3313(4) 0.18681(16) 0.0461(8) Uani 1 1 d . . . . .
N10 N 0.3205(5) 0.2888(4) 0.20772(17) 0.0366(8) Uani 1 1 d . . . . .
O5 O 0.3068(4) 0.1818(4) 0.24989(16) 0.0521(9) Uani 1 1 d . . . . .
O3 O -0.0368(5) 0.7014(5) 0.03454(17) 0.0630(11) Uani 1 1 d . . . . .
O4 O -0.3067(4) 0.6502(4) 0.07145(15) 0.0463(8) Uani 1 1 d . . . . .
N8 N -0.1357(5) 0.6319(5) 0.07289(17) 0.0399(9) Uani 1 1 d . . . . .
N4 N -0.0570(4) 0.3772(4) 0.31934(16) 0.0338(8) Uani 1 1 d . . . . .
N3 N 0.1136(5) 0.4063(4) 0.35283(17) 0.0372(8) Uani 1 1 d . . . . .
C3 C -0.0806(6) 0.2755(5) 0.26031(18) 0.0333(9) Uani 1 1 d . . . . .
H3A H -0.214674 0.246442 0.250719 0.040 Uiso 1 1 calc R . . . .
H3B H -0.007946 0.174330 0.268721 0.040 Uiso 1 1 calc R . . . .
N2 N 0.2063(5) 0.5801(5) 0.44457(18) 0.0465(10) Uani 1 1 d . . . . .
H2A H 0.324715 0.551184 0.444503 0.056 Uiso 1 1 calc R . . . .
H2B H 0.173424 0.651461 0.474213 0.056 Uiso 1 1 calc R . . . .
N5 N -0.2010(5) 0.4561(4) 0.33943(16) 0.0352(8) Uani 1 1 d . . . . .
C1 C -0.1200(5) 0.5434(5) 0.39067(19) 0.0334(9) Uani 1 1 d . . . . .
C2 C 0.0763(6) 0.5154(5) 0.39958(19) 0.0340(9) Uani 1 1 d . . . . .
O1 O -0.1368(5) 0.7407(4) 0.46819(16) 0.0517(8) Uani 1 1 d . . . . .
O2 O -0.3980(4) 0.6485(4) 0.41659(16) 0.0514(9) Uani 1 1 d . . . . .
N1 N -0.2269(5) 0.6502(5) 0.42759(17) 0.0401(9) Uani 1 1 d . . . . .
N9 N 0.2856(5) 0.5289(5) 0.08767(18) 0.0385(8) Uani 1 1 d D . . . .
H9A H 0.239653 0.601003 0.057953 0.046 Uiso 1 1 d DGR . . . .
H9B H 0.397(3) 0.501(5) 0.1015(18) 0.028(11) Uiso 1 1 d D . . . .

loop_
_atom_site_aniso_label
_atom_site_aniso_U_11
_atom_site_aniso_U_22
_atom_site_aniso_U_33
_atom_site_aniso_U_23
_atom_site_aniso_U_13
_atom_site_aniso_U_12
N6 0.0279(15) 0.0296(19) 0.0316(16) 0.0001(13) 0.0060(13) -0.0012(13)
N7 0.0279(16) 0.039(2) 0.0292(16) -0.0001(14) 0.0048(13) 0.0000(14)
C5 0.0322(19) 0.027(2) 0.0299(18) -0.0011(15) 0.0068(15) -0.0005(16)
C6 0.032(2) 0.035(2) 0.0299(19) 0.0006(16) 0.0036(16) 0.0016(17)
C4 0.0279(18) 0.026(2) 0.0313(19) -0.0007(15) 0.0062(15) 0.0018(15)
O6 0.0292(15) 0.053(2) 0.0566(18) 0.0000(15) 0.0057(13) 0.0050(13)
N10 0.0361(19) 0.035(2) 0.0384(18) -0.0012(16) 0.0026(15) 0.0091(15)
O5 0.0554(19) 0.047(2) 0.0546(19) 0.0193(16) 0.0070(15) 0.0164(15)
O3 0.053(2) 0.079(3) 0.059(2) 0.039(2) 0.0168(16) 0.0127(18)
O4 0.0342(15) 0.058(2) 0.0462(17) 0.0037(15) 0.0019(13) 0.0132(14)
N8 0.0379(19) 0.046(2) 0.0358(18) 0.0060(16) 0.0051(15) 0.0065(17)
N4 0.0361(18) 0.035(2) 0.0309(17) 0.0009(14) 0.0051(14) -0.0043(15)
N3 0.0345(17) 0.039(2) 0.0375(18) 0.0038(15) 0.0017(14) -0.0023(15)
C3 0.038(2) 0.030(2) 0.0322(19) 0.0010(16) 0.0058(16) -0.0043(17)
N2 0.0386(19) 0.052(3) 0.047(2) -0.0055(18) -0.0070(16) -0.0091(17)
N5 0.0375(18) 0.037(2) 0.0317(16) 0.0014(15) 0.0071(14) -0.0003(15)
C1 0.035(2) 0.034(2) 0.0311(19) 0.0040(16) 0.0026(16) -0.0043(17)
C2 0.037(2) 0.033(2) 0.032(2) 0.0033(17) 0.0001(16) -0.0056(17)
O1 0.061(2) 0.049(2) 0.0452(17) -0.0104(15) 0.0062(15) -0.0041(16)
O2 0.0371(17) 0.066(2) 0.0521(18) 0.0048(16) 0.0090(14) 0.0092(15)
N1 0.045(2) 0.039(2) 0.0370(19) 0.0024(16) 0.0082(16) 0.0006(17)
N9 0.0322(19) 0.040(2) 0.045(2) 0.0099(16) 0.0116(16) 0.0016(16)

loop_
_atom_type_symbol
_atom_type_description
_atom_type_scat_dispersion_real
_atom_type_scat_dispersion_imag
_atom_type_scat_source
C C 0.0033 0.0016 'International Tables Vol C Tables 4.2.6.8 and 6.1.1.4'
H H 0.0000 0.0000 'International Tables Vol C Tables 4.2.6.8 and 6.1.1.4'
N N 0.0061 0.0033 'International Tables Vol C Tables 4.2.6.8 and 6.1.1.4'
O O 0.0106 0.0060 'International Tables Vol C Tables 4.2.6.8 and 6.1.1.4'

loop_
_geom_angle_atom_site_label_1
_geom_angle_atom_site_label_2
_geom_angle_atom_site_label_3
_geom_angle
_geom_angle_site_symmetry_1
_geom_angle_site_symmetry_3
_geom_angle_publ_flag
N7 N6 C4 111.2(3) . . ?
N7 N6 C3 117.3(3) . . ?
C4 N6 C3 131.2(3) . . ?
C6 N7 N6 105.1(3) . . ?
C4 C5 C6 101.7(3) . . ?
N9 C5 C6 129.4(4) . . ?
N9 C5 C4 128.9(4) . . ?
N7 C6 C5 113.9(3) . . ?
N7 C6 N8 119.2(3) . . ?
C5 C6 N8 126.9(3) . . ?
N6 C4 C5 108.1(3) . . ?
N6 C4 N10 124.6(3) . . ?
C5 C4 N10 127.3(3) . . ?
O6 N10 C4 115.6(3) . . ?
O5 N10 C4 120.6(3) . . ?
O5 N10 O6 123.8(3) . . ?
O3 N8 C6 116.3(3) . . ?
O3 N8 O4 123.9(4) . . ?
O4 N8 C6 119.9(3) . . ?
N3 N4 C3 122.3(3) . . ?
N5 N4 N3 117.4(3) . . ?
N5 N4 C3 120.1(3) . . ?
C2 N3 N4 103.3(3) . . ?
N4 C3 N6 110.2(3) . . ?
N4 N5 C1 101.7(3) . . ?
N5 C1 C2 111.2(4) . . ?
N5 C1 N1 120.9(4) . . ?
N1 C1 C2 127.9(4) . . ?
N3 C2 C1 106.4(3) . . ?
N2 C2 N3 124.0(4) . . ?
N2 C2 C1 129.5(4) . . ?
O1 N1 C1 116.1(3) . . ?
O2 N1 C1 118.7(4) . . ?
O2 N1 O1 125.2(4) . . ?

loop_
_geom_bond_atom_site_label_1
_geom_bond_atom_site_label_2
_geom_bond_distance
_geom_bond_site_symmetry_2
_geom_bond_publ_flag
N6 N7 1.329(4) . ?
N6 C4 1.382(5) . ?
N6 C3 1.458(5) . ?
N7 C6 1.327(5) . ?
C5 C6 1.412(5) . ?
C5 C4 1.392(5) . ?
C5 N9 1.345(5) . ?
C6 N8 1.418(5) . ?
C4 N10 1.408(5) . ?
O6 N10 1.251(4) . ?
N10 O5 1.227(4) . ?
O3 N8 1.228(4) . ?
O4 N8 1.230(4) . ?
N4 N3 1.356(4) . ?
N4 C3 1.438(5) . ?
N4 N5 1.312(5) . ?
N3 C2 1.337(5) . ?
N2 C2 1.339(5) . ?
N5 C1 1.334(5) . ?
C1 C2 1.418(5) . ?
C1 N1 1.415(5) . ?
O1 N1 1.235(5) . ?
O2 N1 1.223(4) . ?
